data_4517768
loop_
_publ_author_name
'Pernak, Juliusz'
'Rzemieniecki, Tomasz'
'Klejdysz, Tomasz'
'Qu, Fengrui'
'Rogers, Robin D.'

_publ_section_title
;
 Conversion of Quinine Derivatives into Biologically Active Ionic Liquids:
 Advantages, Multifunctionality, and Perspectives
;
_journal_issue 25
_journal_name_full 'ACS Sustainable Chemistry &amp; Engineering'
_journal_page_first 9263
_journal_page_last 9267
_journal_paper_doi 10.1021/acssuschemeng.0c03501
_journal_volume 8
_journal_year 2020
_chemical_formula_moiety 'Br, C30 H45 N2 O2'
_chemical_formula_sum 'C30 H45 Br N2 O2'
_chemical_formula_weight 545.59
_space_group_crystal_system orthorhombic
_space_group_IT_number 19
_space_group_name_Hall 'P 2ac 2ab'
_space_group_name_H-M_alt 'P 21 21 21'
_atom_sites_solution_hydrogens mixed
_atom_sites_solution_primary dual
_audit_creation_date 2019-08-16
_audit_creation_method
;
Olex2 1.2
(compiled 2018.05.29 svn.r3508 for OlexSys, GUI svn.r5506)
;
_cell_angle_alpha 90
_cell_angle_beta 90
_cell_angle_gamma 90
_cell_formula_units_Z 4
_cell_length_a 8.50945(4)
_cell_length_b 11.48583(6)
_cell_length_c 28.11292(13)
_cell_measurement_reflns_used 36180
_cell_measurement_temperature 100.01(10)
_cell_measurement_theta_max 76.1400
_cell_measurement_theta_min 3.1350
_cell_volume 2747.70(2)
_computing_cell_refinement 'CrysAlisPro 1.171.40.53 (Rigaku OD, 2019)'
_computing_data_collection 'CrysAlisPro 1.171.40.53 (Rigaku OD, 2019)'
_computing_data_reduction 'CrysAlisPro 1.171.40.53 (Rigaku OD, 2019)'
_computing_molecular_graphics 'Olex2 (Dolomanov et al., 2009)'
_computing_publication_material 'Olex2 (Dolomanov et al., 2009)'
_computing_structure_refinement 'ShelXL (Sheldrick, 2015)'
_computing_structure_solution 'ShelXT (Sheldrick, 2015)'
_diffrn_ambient_environment N~2~
_diffrn_ambient_temperature 100.01(10)
_diffrn_detector 'CCD plate'
_diffrn_detector_area_resol_mean 10.0000
_diffrn_detector_type HyPix
_diffrn_measured_fraction_theta_full 1.000
_diffrn_measured_fraction_theta_max 1.000
_diffrn_measurement_details
;
List of Runs (angles in degrees, time in seconds):

  # Type    Start    End  Width  t~exp~   \w     \q     \k     \f   Frames
--------------------------------------------------------------------------
  1  \w    -24.00  51.00   0.50    1.00    --   47.45 -44.00 -15.00  150
  2  \w     32.00  72.00   0.50    3.00    --  104.75 -61.00 -30.00   80
  3  \w     36.00  72.00   0.50    3.00    --  104.75 -61.00 -90.00   72
  4  \w     46.00  71.00   0.50    3.00    --  104.75 -77.00-150.00   50
  5  \w     32.00 102.00   0.50    3.00    --  104.75 -77.00-120.00  140
  6  \w     32.00 119.00   0.50    3.00    --  104.75-135.00-115.27  174
  7  \w     82.00 111.00   0.50    3.00    --  104.75-125.00   0.00   58
  8  \w     58.00 105.00   0.50    3.00    --  104.75-105.00 128.82   94
  9  \w     68.00  93.00   0.50    3.00    --  104.75-114.00 130.70   50
 10  \w     50.00 102.00   0.50    3.00    --  104.75 -77.00 120.00  104
 11  \w     46.00  72.00   0.50    3.00    --  104.75-109.00  27.88   52
 12  \w     41.00  67.00   0.50    3.00    --  104.75-125.00   0.00   52
 13  \w     33.00  73.00   0.50    3.00    --  104.75 -77.00 -30.00   80
 14  \w     34.00  76.00   0.50    3.00    --  104.75 -77.00 -90.00   84
 15  \w     32.00  57.00   0.50    3.00    --  104.75 -61.00-120.00   50
 16  \w     33.00  65.00   0.50    3.00    --  104.75 -94.00 -90.00   64
 17  \w     18.00  95.00   0.50    1.00    --   47.45-125.00-120.00  154
 18  \w     37.00  63.00   0.50    3.00    --  104.75 -77.00  30.00   52
 19  \w     32.00  72.00   0.50    3.00    --  104.75 -61.00  90.00   80
 20  \w     32.00 131.00   0.50    3.00    --  104.75 -84.00 144.00  198
 21  \w     91.00 177.00   0.50    3.00    --  104.75  44.00 135.00  172
 22  \w    131.00 157.00   0.50    3.00    --  104.75 152.00 -13.12   52
 23  \w     89.00 178.00   0.50    3.00    --  104.75 103.00  -5.00  178
 24  \w    103.00 129.00   0.50    3.00    --  104.75  30.00-150.00   52
 25  \w    102.00 149.00   0.50    3.00    --  104.75  15.00-120.00   94
 26  \w    109.00 134.00   0.50    3.00    --  104.75  61.00-150.00   50
 27  \w     82.00 178.00   0.50    3.00    --  104.75  77.00-120.00  192
 28  \w     88.00 178.00   0.50    3.00    --  104.75  61.00  30.00  180
 29  \w     85.00 178.00   0.50    3.00    --  104.75  71.00 120.94  186
 30  \w     92.00 177.00   0.50    3.00    --  104.75  45.00  90.00  170
 31  \w     82.00 178.00   0.50    3.00    --  104.75  77.00  60.00  192
 32  \w     83.00 145.00   0.50    3.00    --  104.75  78.00  50.56  124
 33  \w     32.00  72.00   0.50    3.00    --  104.75 -61.00 120.00   80
 34  \w     33.00 105.00   0.50    3.00    --  104.75 -94.00  60.00  144
 35  \w    -49.00  25.00   0.50    1.00    --  -47.45  44.00 135.00  148
 36  \w   -106.00 -29.00   0.50    3.00    -- -102.00 103.00  -5.00  154
 37  \w   -120.00 -74.00   0.50    1.00    --  -47.45-125.00  60.00   92
;
_diffrn_measurement_device 'four-circle diffractometer'
_diffrn_measurement_device_type 'XtaLAB Synergy R, DW system, HyPix'
_diffrn_measurement_method '\w scans'
_diffrn_orient_matrix_type 'CrysAlisPro convention (1999,Acta A55,543-557)'
_diffrn_orient_matrix_UB_11 0.0491873000
_diffrn_orient_matrix_UB_12 0.1079082000
_diffrn_orient_matrix_UB_13 0.0288888000
_diffrn_orient_matrix_UB_21 0.0861842000
_diffrn_orient_matrix_UB_22 0.0487778000
_diffrn_orient_matrix_UB_23 -0.0438753000
_diffrn_orient_matrix_UB_31 -0.1514201000
_diffrn_orient_matrix_UB_32 0.0630182000
_diffrn_orient_matrix_UB_33 -0.0155768000
_diffrn_radiation_monochromator mirror
_diffrn_radiation_probe x-ray
_diffrn_radiation_type CuK\a
_diffrn_radiation_wavelength 1.54184
_diffrn_reflns_av_R_equivalents 0.0196
_diffrn_reflns_av_unetI/netI 0.0086
_diffrn_reflns_Laue_measured_fraction_full 1.000
_diffrn_reflns_Laue_measured_fraction_max 1.000
_diffrn_reflns_limit_h_max 10
_diffrn_reflns_limit_h_min -10
_diffrn_reflns_limit_k_max 14
_diffrn_reflns_limit_k_min -14
_diffrn_reflns_limit_l_max 35
_diffrn_reflns_limit_l_min -35
_diffrn_reflns_number 40283
_diffrn_reflns_point_group_measured_fraction_full 1.000
_diffrn_reflns_point_group_measured_fraction_max 0.999
_diffrn_reflns_theta_full 67.684
_diffrn_reflns_theta_max 76.336
_diffrn_reflns_theta_min 3.144
_diffrn_source 'Rotating-anode X-ray tube'
_diffrn_source_type 'Rigaku (Cu) X-ray Source'
_exptl_absorpt_coefficient_mu 2.254
_exptl_absorpt_correction_T_max 1.000
_exptl_absorpt_correction_T_min 0.511
_exptl_absorpt_correction_type gaussian
_exptl_absorpt_process_details
;
CrysAlisPro 1.171.40.53 (Rigaku Oxford Diffraction, 2019)
Numerical absorption correction based on gaussian integration over
			a multifaceted crystal model
Empirical absorption correction using spherical harmonics,
 implemented in SCALE3 ABSPACK scaling algorithm.
;
_exptl_crystal_colour 'clear colourless'
_exptl_crystal_density_diffrn 1.319
_exptl_crystal_description block
_exptl_crystal_F_000 1160
_exptl_crystal_size_max 0.314
_exptl_crystal_size_mid 0.236
_exptl_crystal_size_min 0.084
_refine_diff_density_max 0.257
_refine_diff_density_min -0.316
_refine_diff_density_rms 0.036
_refine_ls_abs_structure_details
;
 Flack x determined using 2463 quotients [(I+)-(I-)]/[(I+)+(I-)]
 (Parsons, Flack and Wagner, Acta Cryst. B69 (2013) 249-259).
;
_refine_ls_abs_structure_Flack -0.017(3)
_refine_ls_extinction_method none
_refine_ls_goodness_of_fit_ref 1.057
_refine_ls_hydrogen_treatment mixed
_refine_ls_matrix_type full
_refine_ls_number_parameters 327
_refine_ls_number_reflns 5748
_refine_ls_number_restraints 0
_refine_ls_restrained_S_all 1.057
_refine_ls_R_factor_all 0.0186
_refine_ls_R_factor_gt 0.0186
_refine_ls_shift/su_max 0.002
_refine_ls_shift/su_mean 0.000
_refine_ls_structure_factor_coef Fsqd
_refine_ls_weighting_details 'w=1/[\s^2^(Fo^2^)+(0.0233P)^2^+0.9489P] where P=(Fo^2^+2Fc^2^)/3'
_refine_ls_weighting_scheme calc
_refine_ls_wR_factor_gt 0.0476
_refine_ls_wR_factor_ref 0.0477
_reflns_Friedel_coverage 0.757
_reflns_Friedel_fraction_full 1.000
_reflns_Friedel_fraction_max 0.999
_reflns_number_gt 5746
_reflns_number_total 5748
_reflns_threshold_expression 'I > 2\s(I)'
_cod_data_source_file sc0c03501_si_003.cif
_cod_data_source_block mn06-qu
_cod_depositor_comments
;Adding full bibliography for 4517768--4517769.cif.

 Adding full bibliography for 4517768--4517769.cif.
;
_cod_database_code 4517768
_shelx_shelxl_version_number 2018/3
_chemical_oxdiff_formula 'C30 H45 Br N2 O2'
_chemical_oxdiff_usercomment 'sample TR5'
_shelx_space_group_comment
;
The symmetry employed for this shelxl refinement is uniquely defined
by the following loop, which should always be used as a source of
symmetry information in preference to the above space-group names.
They are only intended as comments.
;
_diffrn_oxdiff_digest_frames
;
01377792ac1e52f3b5435aef7d8d1e078704098b9ae
;
_reflns_odcompleteness_completeness 99.13
_reflns_odcompleteness_iscentric 1
_reflns_odcompleteness_theta 76.86
_olex2_refinement_description
;
1. Fixed Uiso
 At 1.2 times of:
  All C(H) groups, All C(H,H) groups
 At 1.5 times of:
  All C(H,H,H) groups, All O(H) groups
2.a Ternary CH refined with riding coordinates:
 C11(H11), C12(H12), C14(H14), C15(H15)
2.b Secondary CH2 refined with riding coordinates:
 C13(H13A,H13B), C16(H16A,H16B), C17(H17A,H17B), C18(H18A,H18B), C21(H21A,
 H21B), C22(H22A,H22B), C23(H23A,H23B), C24(H24A,H24B), C25(H25A,H25B),
 C26(H26A,H26B), C27(H27A,H27B), C28(H28A,H28B), C29(H29A,H29B)
2.c Aromatic/amide H refined with riding coordinates:
 C3(H3), C4(H4), C6(H6), C7(H7), C10(H10), C19(H19)
2.d Idealised Me refined as rotating group:
 C1(H1A,H1B,H1C), C30(H30A,H30B,H30C)
2.e Idealised tetrahedral OH refined as rotating group:
 O2(H2)
;
_olex2_submission_special_instructions 'No special instructions were received'
_oxdiff_exptl_absorpt_empirical_details
;
Empirical correction (ABSPACK) includes:
- Absorption correction using spherical harmonics
- Frame scaling
- Detector area scaling
;
_oxdiff_exptl_absorpt_empirical_full_max 1.755
_oxdiff_exptl_absorpt_empirical_full_min 0.683

loop_
_space_group_symop_operation_xyz
'x, y, z'
'-x+1/2, -y, z+1/2'
'-x, y+1/2, -z+1/2'
'x+1/2, -y+1/2, -z'

loop_
_atom_site_label
_atom_site_type_symbol
_atom_site_fract_x
_atom_site_fract_y
_atom_site_fract_z
_atom_site_U_iso_or_equiv
_atom_site_adp_type
_atom_site_occupancy
_atom_site_site_symmetry_order
_atom_site_calc_flag
_atom_site_refinement_flags_posn
_atom_site_refinement_flags_adp
_atom_site_refinement_flags_occupancy
_atom_site_disorder_assembly
_atom_site_disorder_group
Br1 Br 0.81371(2) 0.54429(2) 0.46494(2) 0.02354(6) Uani 1 1 d . . . . .
O1 O 0.16335(19) 0.14007(12) 0.41733(5) 0.0282(3) Uani 1 1 d . . . . .
O2 O 0.61286(15) 0.60286(12) 0.37311(5) 0.0207(3) Uani 1 1 d . . . . .
H2 H 0.677550 0.587876 0.393843 0.031 Uiso 1 1 calc GR . . . .
N1 N 0.4047(2) 0.32614(16) 0.25177(6) 0.0256(4) Uani 1 1 d . . . . .
N2 N 0.33265(18) 0.69048(13) 0.43110(5) 0.0161(3) Uani 1 1 d . . . . .
C1 C 0.1666(3) 0.20098(17) 0.46175(7) 0.0310(4) Uani 1 1 d . . . . .
H1A H 0.107824 0.271975 0.458953 0.047 Uiso 1 1 calc GR . . . .
H1B H 0.273462 0.218716 0.470018 0.047 Uiso 1 1 calc GR . . . .
H1C H 0.120871 0.153111 0.486075 0.047 Uiso 1 1 calc GR . . . .
C2 C 0.2249(2) 0.19628(17) 0.37904(7) 0.0229(4) Uani 1 1 d . . . . .
C3 C 0.2044(3) 0.13663(17) 0.33526(7) 0.0252(4) Uani 1 1 d . . . . .
H3 H 0.150070 0.066390 0.334570 0.030 Uiso 1 1 calc R . . . .
C4 C 0.2635(2) 0.18152(18) 0.29457(8) 0.0254(4) Uani 1 1 d . . . . .
H4 H 0.248995 0.141414 0.266164 0.031 Uiso 1 1 calc R . . . .
C5 C 0.3472(2) 0.28839(17) 0.29417(7) 0.0216(4) Uani 1 1 d . . . . .
C6 C 0.4828(2) 0.42540(18) 0.25218(7) 0.0253(4) Uani 1 1 d . . . . .
H6 H 0.523097 0.452553 0.223495 0.030 Uiso 1 1 calc R . . . .
C7 C 0.5091(2) 0.49285(18) 0.29326(7) 0.0223(4) Uani 1 1 d . . . . .
H7 H 0.566842 0.561422 0.291194 0.027 Uiso 1 1 calc R . . . .
C8 C 0.4498(2) 0.45763(17) 0.33632(6) 0.0188(3) Uani 1 1 d . . . . .
C9 C 0.3653(2) 0.35026(16) 0.33797(7) 0.0195(4) Uani 1 1 d . . . . .
C10 C 0.3020(2) 0.30183(15) 0.38027(6) 0.0207(3) Uani 1 1 d . . . . .
H10 H 0.312661 0.341430 0.408949 0.025 Uiso 1 1 calc R . . . .
C11 C 0.4770(2) 0.53443(16) 0.38014(6) 0.0176(3) Uani 1 1 d . . . . .
H11 H 0.490022 0.485557 0.408440 0.021 Uiso 1 1 calc R . . . .
C12 C 0.3312(2) 0.61412(14) 0.38617(6) 0.0168(3) Uani 1 1 d . . . . .
H12 H 0.238476 0.563716 0.387969 0.020 Uiso 1 1 calc R . . . .
C13 C 0.3097(3) 0.69512(15) 0.34283(6) 0.0205(3) Uani 1 1 d . . . . .
H13A H 0.406996 0.698562 0.324915 0.025 Uiso 1 1 calc R . . . .
H13B H 0.228815 0.663758 0.322164 0.025 Uiso 1 1 calc R . . . .
C14 C 0.2635(2) 0.81754(16) 0.35856(7) 0.0214(4) Uani 1 1 d . . . . .
H14 H 0.238521 0.865193 0.330644 0.026 Uiso 1 1 calc R . . . .
C15 C 0.1209(2) 0.81229(17) 0.39179(7) 0.0222(4) Uani 1 1 d . . . . .
H15 H 0.094218 0.891957 0.401323 0.027 Uiso 1 1 calc R . . . .
C16 C 0.1695(2) 0.74424(15) 0.43655(6) 0.0188(4) Uani 1 1 d . . . . .
H16A H 0.169224 0.796276 0.463723 0.023 Uiso 1 1 calc R . . . .
H16B H 0.093508 0.683039 0.442524 0.023 Uiso 1 1 calc R . . . .
C17 C 0.4488(2) 0.79134(16) 0.42682(6) 0.0191(4) Uani 1 1 d . . . . .
H17A H 0.553864 0.761088 0.421610 0.023 Uiso 1 1 calc R . . . .
H17B H 0.449483 0.835875 0.456131 0.023 Uiso 1 1 calc R . . . .
C18 C 0.4020(2) 0.87050(18) 0.38522(7) 0.0271(4) Uani 1 1 d . . . . .
H18A H 0.373424 0.946844 0.397165 0.033 Uiso 1 1 calc R . . . .
H18B H 0.490408 0.879636 0.363752 0.033 Uiso 1 1 calc R . . . .
C19 C -0.0222(3) 0.7587(2) 0.36787(8) 0.0285(4) Uani 1 1 d . . . . .
H19 H -0.034296 0.678352 0.369334 0.034 Uiso 1 1 calc R . . . .
C20 C -0.1297(3) 0.8193(2) 0.34527(9) 0.0360(5) Uani 1 1 d . . . . .
H20A H -0.219(4) 0.781(3) 0.3276(10) 0.044(8) Uiso 1 1 d . . . . .
H20B H -0.118(4) 0.912(3) 0.3436(12) 0.062(10) Uiso 1 1 d . . . . .
C21 C 0.3731(2) 0.62695(16) 0.47693(6) 0.0185(3) Uani 1 1 d . . . . .
H21A H 0.368419 0.682489 0.502879 0.022 Uiso 1 1 calc R . . . .
H21B H 0.480785 0.599873 0.474679 0.022 Uiso 1 1 calc R . . . .
C22 C 0.2694(2) 0.52345(17) 0.48968(6) 0.0221(4) Uani 1 1 d . . . . .
H22A H 0.301775 0.456113 0.471315 0.027 Uiso 1 1 calc R . . . .
H22B H 0.161173 0.540972 0.481527 0.027 Uiso 1 1 calc R . . . .
C23 C 0.2803(2) 0.49506(16) 0.54289(6) 0.0211(4) Uani 1 1 d . . . . .
H23A H 0.383003 0.462301 0.549637 0.025 Uiso 1 1 calc R . . . .
H23B H 0.269956 0.566449 0.561048 0.025 Uiso 1 1 calc R . . . .
C24 C 0.1532(2) 0.40888(18) 0.55880(7) 0.0243(4) Uani 1 1 d . . . . .
H24A H 0.160287 0.339349 0.539337 0.029 Uiso 1 1 calc R . . . .
H24B H 0.050813 0.443497 0.553362 0.029 Uiso 1 1 calc R . . . .
C25 C 0.1662(2) 0.37389(16) 0.61144(7) 0.0235(4) Uani 1 1 d . . . . .
H25A H 0.205991 0.439514 0.629515 0.028 Uiso 1 1 calc R . . . .
H25B H 0.062231 0.355488 0.623435 0.028 Uiso 1 1 calc R . . . .
C26 C 0.2741(2) 0.26918(18) 0.61928(7) 0.0251(4) Uani 1 1 d . . . . .
H26A H 0.229417 0.202110 0.603254 0.030 Uiso 1 1 calc R . . . .
H26B H 0.375227 0.285259 0.604791 0.030 Uiso 1 1 calc R . . . .
C27 C 0.2994(3) 0.23905(16) 0.67154(7) 0.0225(4) Uani 1 1 d . . . . .
H27A H 0.350890 0.303948 0.687164 0.027 Uiso 1 1 calc R . . . .
H27B H 0.197976 0.227876 0.686624 0.027 Uiso 1 1 calc R . . . .
C28 C 0.3982(2) 0.12977(17) 0.67849(7) 0.0227(4) Uani 1 1 d . . . . .
H28A H 0.343919 0.064285 0.664165 0.027 Uiso 1 1 calc R . . . .
H28B H 0.497289 0.139527 0.661933 0.027 Uiso 1 1 calc R . . . .
C29 C 0.4314(2) 0.10180(17) 0.73043(7) 0.0237(4) Uani 1 1 d . . . . .
H29A H 0.332781 0.086845 0.746620 0.028 Uiso 1 1 calc R . . . .
H29B H 0.479957 0.168897 0.745364 0.028 Uiso 1 1 calc R . . . .
C30 C 0.5387(3) -0.00331(18) 0.73639(8) 0.0271(4) Uani 1 1 d . . . . .
H30A H 0.489885 -0.070539 0.722489 0.041 Uiso 1 1 calc GR . . . .
H30B H 0.556795 -0.017042 0.769623 0.041 Uiso 1 1 calc GR . . . .
H30C H 0.637116 0.011398 0.720803 0.041 Uiso 1 1 calc GR . . . .

loop_
_atom_site_aniso_label
_atom_site_aniso_U_11
_atom_site_aniso_U_22
_atom_site_aniso_U_33
_atom_site_aniso_U_23
_atom_site_aniso_U_13
_atom_site_aniso_U_12
Br1 0.02201(9) 0.02777(9) 0.02083(9) -0.00232(7) -0.00319(7) -0.00207(8)
O1 0.0373(9) 0.0193(6) 0.0280(7) -0.0004(5) -0.0013(6) -0.0044(6)
O2 0.0159(6) 0.0251(6) 0.0211(6) -0.0025(5) -0.0012(5) -0.0027(5)
N1 0.0228(8) 0.0321(9) 0.0219(8) -0.0086(7) -0.0019(7) 0.0032(7)
N2 0.0169(7) 0.0169(6) 0.0145(6) -0.0010(5) 0.0004(6) -0.0005(6)
C1 0.0435(12) 0.0249(9) 0.0247(9) 0.0020(8) -0.0017(10) -0.0069(9)
C2 0.0231(10) 0.0186(9) 0.0271(9) -0.0003(7) -0.0030(7) 0.0023(7)
C3 0.0255(10) 0.0180(8) 0.0321(10) -0.0053(7) -0.0049(8) 0.0002(8)
C4 0.0235(9) 0.0238(9) 0.0290(10) -0.0107(8) -0.0053(8) 0.0041(8)
C5 0.0183(9) 0.0237(9) 0.0227(9) -0.0067(7) -0.0035(7) 0.0047(7)
C6 0.0238(9) 0.0331(11) 0.0191(9) -0.0040(8) 0.0019(7) 0.0018(8)
C7 0.0203(9) 0.0248(9) 0.0219(9) -0.0040(7) 0.0001(7) 0.0009(7)
C8 0.0175(7) 0.0190(8) 0.0198(8) -0.0032(7) -0.0020(6) 0.0024(8)
C9 0.0174(8) 0.0192(9) 0.0219(9) -0.0038(7) -0.0030(7) 0.0037(7)
C10 0.0219(9) 0.0176(8) 0.0226(8) -0.0043(7) -0.0028(8) 0.0021(8)
C11 0.0174(8) 0.0186(8) 0.0169(8) -0.0019(7) -0.0010(6) -0.0004(7)
C12 0.0177(8) 0.0170(7) 0.0157(7) -0.0033(6) -0.0009(7) -0.0007(7)
C13 0.0233(8) 0.0223(8) 0.0158(7) -0.0006(6) -0.0012(8) 0.0019(8)
C14 0.0261(9) 0.0183(9) 0.0197(8) 0.0025(7) -0.0008(7) 0.0010(7)
C15 0.0253(9) 0.0196(8) 0.0218(9) -0.0004(7) -0.0002(8) 0.0051(7)
C16 0.0173(9) 0.0192(8) 0.0199(8) -0.0016(7) 0.0025(7) 0.0015(7)
C17 0.0208(9) 0.0180(9) 0.0183(8) -0.0033(7) 0.0008(7) -0.0040(7)
C18 0.0309(11) 0.0231(9) 0.0273(10) 0.0055(8) -0.0034(8) -0.0071(8)
C19 0.0286(11) 0.0311(11) 0.0257(10) 0.0014(8) -0.0007(8) -0.0002(9)
C20 0.0287(11) 0.0505(15) 0.0289(11) 0.0041(10) -0.0004(9) 0.0037(11)
C21 0.0210(8) 0.0207(8) 0.0138(8) 0.0004(6) -0.0012(6) 0.0005(7)
C22 0.0252(9) 0.0234(10) 0.0176(8) 0.0012(7) -0.0002(7) -0.0037(7)
C23 0.0234(10) 0.0210(8) 0.0190(8) 0.0031(7) -0.0014(7) 0.0008(7)
C24 0.0262(10) 0.0247(9) 0.0220(9) 0.0018(7) -0.0005(7) -0.0015(8)
C25 0.0265(10) 0.0225(8) 0.0216(8) 0.0028(7) 0.0019(8) -0.0009(8)
C26 0.0276(11) 0.0253(9) 0.0225(9) 0.0014(7) 0.0006(8) 0.0013(8)
C27 0.0231(9) 0.0221(8) 0.0222(9) 0.0000(7) 0.0002(8) -0.0036(8)
C28 0.0230(9) 0.0238(9) 0.0214(9) 0.0011(7) 0.0012(7) -0.0030(8)
C29 0.0250(9) 0.0242(9) 0.0219(9) 0.0018(7) 0.0014(8) -0.0004(8)
C30 0.0268(10) 0.0251(9) 0.0295(10) 0.0060(8) 0.0027(8) -0.0003(8)

loop_
_atom_type_symbol
_atom_type_description
_atom_type_scat_dispersion_real
_atom_type_scat_dispersion_imag
_atom_type_scat_source
C C 0.0181 0.0091 'International Tables Vol C Tables 4.2.6.8 and 6.1.1.4'
H H 0.0000 0.0000 'International Tables Vol C Tables 4.2.6.8 and 6.1.1.4'
Br Br -0.6763 1.2805 'International Tables Vol C Tables 4.2.6.8 and 6.1.1.4'
N N 0.0311 0.0180 'International Tables Vol C Tables 4.2.6.8 and 6.1.1.4'
O O 0.0492 0.0322 'International Tables Vol C Tables 4.2.6.8 and 6.1.1.4'

loop_
_exptl_crystal_face_index_h
_exptl_crystal_face_index_k
_exptl_crystal_face_index_l
_exptl_crystal_face_perp_dist
-5 3 -2 0.1286
0 -4 15 0.1099
5 -2 -2 0.1234
0 4 -15 0.1175
-5 3 -6 0.1440
0 -7 -8 0.0377
5 -3 7 0.1547
0 7 8 0.0390
0 5 -4 0.0846
5 2 5 0.1218
0 1 5 0.0653

loop_
_geom_angle_atom_site_label_1
_geom_angle_atom_site_label_2
_geom_angle_atom_site_label_3
_geom_angle
_geom_angle_site_symmetry_1
_geom_angle_site_symmetry_3
_geom_angle_publ_flag
C2 O1 C1 116.80(15) . . ?
C11 O2 H2 109.5 . . ?
C6 N1 C5 116.70(17) . . ?
C16 N2 C12 107.80(13) . . ?
C16 N2 C17 106.83(13) . . ?
C17 N2 C12 111.89(13) . . ?
C21 N2 C12 115.09(13) . . ?
C21 N2 C16 108.35(13) . . ?
C21 N2 C17 106.53(13) . . ?
O1 C1 H1A 109.5 . . ?
O1 C1 H1B 109.5 . . ?
O1 C1 H1C 109.5 . . ?
H1A C1 H1B 109.5 . . ?
H1A C1 H1C 109.5 . . ?
H1B C1 H1C 109.5 . . ?
O1 C2 C3 114.20(17) . . ?
O1 C2 C10 125.50(17) . . ?
C10 C2 C3 120.30(18) . . ?
C2 C3 H3 119.9 . . ?
C4 C3 C2 120.27(18) . . ?
C4 C3 H3 119.9 . . ?
C3 C4 H4 119.2 . . ?
C3 C4 C5 121.54(18) . . ?
C5 C4 H4 119.2 . . ?
N1 C5 C4 117.60(17) . . ?
N1 C5 C9 123.89(18) . . ?
C4 C5 C9 118.51(18) . . ?
N1 C6 H6 117.9 . . ?
N1 C6 C7 124.21(19) . . ?
C7 C6 H6 117.9 . . ?
C6 C7 H7 119.9 . . ?
C8 C7 C6 120.18(19) . . ?
C8 C7 H7 119.9 . . ?
C7 C8 C9 117.91(17) . . ?
C7 C8 C11 118.94(17) . . ?
C9 C8 C11 123.15(16) . . ?
C8 C9 C5 117.10(17) . . ?
C10 C9 C5 119.07(17) . . ?
C10 C9 C8 123.82(17) . . ?
C2 C10 C9 120.28(17) . . ?
C2 C10 H10 119.9 . . ?
C9 C10 H10 119.9 . . ?
O2 C11 C8 109.35(14) . . ?
O2 C11 H11 109.9 . . ?
O2 C11 C12 109.99(15) . . ?
C8 C11 H11 109.9 . . ?
C8 C11 C12 107.88(13) . . ?
C12 C11 H11 109.9 . . ?
N2 C12 C11 114.84(14) . . ?
N2 C12 H12 107.5 . . ?
N2 C12 C13 107.78(13) . . ?
C11 C12 H12 107.5 . . ?
C13 C12 C11 111.36(15) . . ?
C13 C12 H12 107.5 . . ?
C12 C13 H13A 109.5 . . ?
C12 C13 H13B 109.5 . . ?
H13A C13 H13B 108.0 . . ?
C14 C13 C12 110.93(14) . . ?
C14 C13 H13A 109.5 . . ?
C14 C13 H13B 109.5 . . ?
C13 C14 H14 109.8 . . ?
C13 C14 C15 110.15(16) . . ?
C15 C14 H14 109.8 . . ?
C18 C14 C13 108.12(17) . . ?
C18 C14 H14 109.8 . . ?
C18 C14 C15 109.17(16) . . ?
C14 C15 H15 108.3 . . ?
C14 C15 C16 107.79(15) . . ?
C16 C15 H15 108.3 . . ?
C19 C15 C14 112.34(16) . . ?
C19 C15 H15 108.3 . . ?
C19 C15 C16 111.83(16) . . ?
N2 C16 C15 111.61(15) . . ?
N2 C16 H16A 109.3 . . ?
N2 C16 H16B 109.3 . . ?
C15 C16 H16A 109.3 . . ?
C15 C16 H16B 109.3 . . ?
H16A C16 H16B 108.0 . . ?
N2 C17 H17A 109.7 . . ?
N2 C17 H17B 109.7 . . ?
N2 C17 C18 109.97(15) . . ?
H17A C17 H17B 108.2 . . ?
C18 C17 H17A 109.7 . . ?
C18 C17 H17B 109.7 . . ?
C14 C18 C17 109.84(15) . . ?
C14 C18 H18A 109.7 . . ?
C14 C18 H18B 109.7 . . ?
C17 C18 H18A 109.7 . . ?
C17 C18 H18B 109.7 . . ?
H18A C18 H18B 108.2 . . ?
C15 C19 H19 118.1 . . ?
C20 C19 C15 123.9(2) . . ?
C20 C19 H19 118.1 . . ?
C19 C20 H20A 122.5(17) . . ?
C19 C20 H20B 119.0(19) . . ?
H20A C20 H20B 118(3) . . ?
N2 C21 H21A 108.2 . . ?
N2 C21 H21B 108.2 . . ?
N2 C21 C22 116.31(14) . . ?
H21A C21 H21B 107.4 . . ?
C22 C21 H21A 108.2 . . ?
C22 C21 H21B 108.2 . . ?
C21 C22 H22A 109.4 . . ?
C21 C22 H22B 109.4 . . ?
C21 C22 C23 111.13(15) . . ?
H22A C22 H22B 108.0 . . ?
C23 C22 H22A 109.4 . . ?
C23 C22 H22B 109.4 . . ?
C22 C23 H23A 109.1 . . ?
C22 C23 H23B 109.1 . . ?
H23A C23 H23B 107.9 . . ?
C24 C23 C22 112.28(15) . . ?
C24 C23 H23A 109.1 . . ?
C24 C23 H23B 109.1 . . ?
C23 C24 H24A 108.9 . . ?
C23 C24 H24B 108.9 . . ?
C23 C24 C25 113.52(16) . . ?
H24A C24 H24B 107.7 . . ?
C25 C24 H24A 108.9 . . ?
C25 C24 H24B 108.9 . . ?
C24 C25 H25A 109.0 . . ?
C24 C25 H25B 109.0 . . ?
H25A C25 H25B 107.8 . . ?
C26 C25 C24 112.79(16) . . ?
C26 C25 H25A 109.0 . . ?
C26 C25 H25B 109.0 . . ?
C25 C26 H26A 108.8 . . ?
C25 C26 H26B 108.8 . . ?
H26A C26 H26B 107.7 . . ?
C27 C26 C25 113.72(16) . . ?
C27 C26 H26A 108.8 . . ?
C27 C26 H26B 108.8 . . ?
C26 C27 H27A 109.0 . . ?
C26 C27 H27B 109.0 . . ?
H27A C27 H27B 107.8 . . ?
C28 C27 C26 112.87(16) . . ?
C28 C27 H27A 109.0 . . ?
C28 C27 H27B 109.0 . . ?
C27 C28 H28A 108.9 . . ?
C27 C28 H28B 108.9 . . ?
H28A C28 H28B 107.7 . . ?
C29 C28 C27 113.56(16) . . ?
C29 C28 H28A 108.9 . . ?
C29 C28 H28B 108.9 . . ?
C28 C29 H29A 109.1 . . ?
C28 C29 H29B 109.1 . . ?
C28 C29 C30 112.60(17) . . ?
H29A C29 H29B 107.8 . . ?
C30 C29 H29A 109.1 . . ?
C30 C29 H29B 109.1 . . ?
C29 C30 H30A 109.5 . . ?
C29 C30 H30B 109.5 . . ?
C29 C30 H30C 109.5 . . ?
H30A C30 H30B 109.5 . . ?
H30A C30 H30C 109.5 . . ?
H30B C30 H30C 109.5 . . ?

loop_
_geom_bond_atom_site_label_1
_geom_bond_atom_site_label_2
_geom_bond_distance
_geom_bond_site_symmetry_2
_geom_bond_publ_flag
O1 C1 1.432(2) . ?
O1 C2 1.360(2) . ?
O2 H2 0.8200 . ?
O2 C11 1.412(2) . ?
N1 C5 1.359(3) . ?
N1 C6 1.320(3) . ?
N2 C12 1.538(2) . ?
N2 C16 1.527(2) . ?
N2 C17 1.528(2) . ?
N2 C21 1.520(2) . ?
C1 H1A 0.9600 . ?
C1 H1B 0.9600 . ?
C1 H1C 0.9600 . ?
C2 C3 1.419(3) . ?
C2 C10 1.379(3) . ?
C3 H3 0.9300 . ?
C3 C4 1.352(3) . ?
C4 H4 0.9300 . ?
C4 C5 1.419(3) . ?
C5 C9 1.430(3) . ?
C6 H6 0.9300 . ?
C6 C7 1.409(3) . ?
C7 H7 0.9300 . ?
C7 C8 1.373(3) . ?
C8 C9 1.428(3) . ?
C8 C11 1.533(2) . ?
C9 C10 1.419(3) . ?
C10 H10 0.9300 . ?
C11 H11 0.9800 . ?
C11 C12 1.551(2) . ?
C12 H12 0.9800 . ?
C12 C13 1.544(2) . ?
C13 H13A 0.9700 . ?
C13 H13B 0.9700 . ?
C13 C14 1.525(3) . ?
C14 H14 0.9800 . ?
C14 C15 1.533(3) . ?
C14 C18 1.524(3) . ?
C15 H15 0.9800 . ?
C15 C16 1.538(3) . ?
C15 C19 1.521(3) . ?
C16 H16A 0.9700 . ?
C16 H16B 0.9700 . ?
C17 H17A 0.9700 . ?
C17 H17B 0.9700 . ?
C17 C18 1.534(3) . ?
C18 H18A 0.9700 . ?
C18 H18B 0.9700 . ?
C19 H19 0.9300 . ?
C19 C20 1.313(3) . ?
C20 H20A 1.01(3) . ?
C20 H20B 1.07(4) . ?
C21 H21A 0.9700 . ?
C21 H21B 0.9700 . ?
C21 C22 1.523(3) . ?
C22 H22A 0.9700 . ?
C22 H22B 0.9700 . ?
C22 C23 1.534(2) . ?
C23 H23A 0.9700 . ?
C23 H23B 0.9700 . ?
C23 C24 1.533(3) . ?
C24 H24A 0.9700 . ?
C24 H24B 0.9700 . ?
C24 C25 1.538(3) . ?
C25 H25A 0.9700 . ?
C25 H25B 0.9700 . ?
C25 C26 1.529(3) . ?
C26 H26A 0.9700 . ?
C26 H26B 0.9700 . ?
C26 C27 1.525(3) . ?
C27 H27A 0.9700 . ?
C27 H27B 0.9700 . ?
C27 C28 1.523(3) . ?
C28 H28A 0.9700 . ?
C28 H28B 0.9700 . ?
C28 C29 1.522(3) . ?
C29 H29A 0.9700 . ?
C29 H29B 0.9700 . ?
C29 C30 1.523(3) . ?
C30 H30A 0.9600 . ?
C30 H30B 0.9600 . ?
C30 H30C 0.9600 . ?

loop_
_exptl_oxdiff_crystal_face_indexfrac_h
_exptl_oxdiff_crystal_face_indexfrac_k
_exptl_oxdiff_crystal_face_indexfrac_l
_exptl_oxdiff_crystal_face_x
_exptl_oxdiff_crystal_face_y
_exptl_oxdiff_crystal_face_z
-5.0334 2.8936 -2.4533 -0.0062 -0.1850 0.9827
-0.2748 -4.1407 15.1435 -0.0229 -0.8901 -0.4552
5.3213 -1.8816 -1.5911 0.0127 0.4366 -0.8995
0.1598 4.1785 -15.0990 0.0226 0.8801 0.4743
-4.7079 3.0444 -5.9376 -0.0746 0.0033 0.9972
0.0626 -6.7195 -7.9096 -0.9505 0.0247 -0.3097
4.7792 -2.5470 6.6775 0.1531 -0.0053 -0.9882
0.2316 6.6164 8.3849 0.9676 -0.0252 0.2513
0.0000 5.0000 -4.0000 0.4240 0.4194 0.3774
5.0000 2.0000 5.0000 0.6062 0.3091 -0.7089
-0.0000 1.0000 5.0000 0.2524 -0.1706 -0.0149
